data_7200584
loop_
_publ_author_name
'Orola, Liana'
'Veidis, Mikelis V.'

_publ_section_title
;
 Nicotinamide fumaric acid supramolecular cocrystals: diversity of
 stoichiometry
;
_journal_issue 3
_journal_name_full CrystEngComm
_journal_page_first 415
_journal_paper_doi 10.1039/b818667g
_journal_volume 11
_journal_year 2009
_chemical_formula_moiety 'C10 H10 N2 O5'
_chemical_formula_sum 'C10 H10 N2 O5'
_chemical_formula_weight 238.20
_chemical_name_common 'nicotinamide fumaric acid 1:1'
_chemical_name_systematic 'nicotinamide fumaric acid 1:1'
_space_group_IT_number 14
_symmetry_cell_setting monoclinic
_symmetry_space_group_name_Hall '-P 2ybc'
_symmetry_space_group_name_H-M 'P 1 21/c 1'
_atom_sites_solution_hydrogens geom
_atom_sites_solution_primary direct
_audit_creation_method CRYSTALS_ver_12.82
_cell_angle_alpha 90
_cell_angle_beta 93.41(1)
_cell_angle_gamma 90
_cell_formula_units_Z 4
_cell_length_a 5.550(1)
_cell_length_b 13.792(1)
_cell_length_c 14.360(2)
_cell_measurement_reflns_used 25
_cell_measurement_temperature 293
_cell_measurement_theta_max 0
_cell_measurement_theta_min 0
_cell_volume 1097.2(3)
_computing_cell_refinement 'CAD4 Express, (Straver, 1992)'
_computing_data_collection 'CAD4 Express, (Straver, 1992)'
_computing_data_reduction 'XCAD4 (Harms & Wocadlo, 1995)'
_computing_molecular_graphics 'ORTEP-3 for Windows (Farrugia, 1997)'
_computing_publication_material 'CRYSTALS (Betteridge et al., 2003)'
_computing_structure_refinement 'CRYSTALS (Betteridge et al., 2003)'
_computing_structure_solution 'SIR92 (Altomare et al., 1994)'
_diffrn_ambient_temperature 293
_diffrn_measured_fraction_theta_full 0.997
_diffrn_measured_fraction_theta_max 0.965
_diffrn_measurement_device_type 'Enraf-Nonius CAD4'
_diffrn_measurement_method \w/2\q
_diffrn_radiation_monochromator graphite
_diffrn_radiation_type 'Cu K\a'
_diffrn_radiation_wavelength 1.54180
_diffrn_reflns_av_R_equivalents 0.000
_diffrn_reflns_limit_h_max 5
_diffrn_reflns_limit_h_min -6
_diffrn_reflns_limit_k_max 16
_diffrn_reflns_limit_k_min 0
_diffrn_reflns_limit_l_max 17
_diffrn_reflns_limit_l_min 0
_diffrn_reflns_number 2247
_diffrn_reflns_theta_full 56.383
_diffrn_reflns_theta_max 67.931
_diffrn_reflns_theta_min 4.449
_diffrn_standards_decay_% 3.00
_diffrn_standards_interval_time 60
_diffrn_standards_number 2
_exptl_absorpt_coefficient_mu 1.010
_exptl_absorpt_correction_type none
_exptl_crystal_colour colourless
_exptl_crystal_density_diffrn 1.442
_exptl_crystal_description prism
_exptl_crystal_F_000 496
_exptl_crystal_size_max 0.20
_exptl_crystal_size_mid 0.20
_exptl_crystal_size_min 0.20
_refine_diff_density_max 0.16
_refine_diff_density_min -0.15
_refine_ls_extinction_coef 67.9(17)
_refine_ls_extinction_method 'Larson 1970 Crystallographic Computing eq 22'
_refine_ls_goodness_of_fit_ref 1.0483
_refine_ls_hydrogen_treatment noref
_refine_ls_matrix_type full
_refine_ls_number_parameters 155
_refine_ls_number_reflns 1634
_refine_ls_number_restraints 0
_refine_ls_R_factor_all 0.0394
_refine_ls_R_factor_gt 0.0329
_refine_ls_shift/su_max 0.000500
_refine_ls_structure_factor_coef Fsqd
_refine_ls_weighting_details
;
Method, part 1, Chebychev polynomial, (Watkin, 1994, Prince, 1982)
[weight] = 1.0/[A~0~*T~0~(x)+A~1~*T~1~(x) ... +A~n-1~]*T~n-1~(x)]
where A~i~ are the Chebychev coefficients listed below and x= Fcalc/Fmax
Method = Robust Weighting (Prince, 1982)
W = [weight] * [1-(deltaF/6*sigmaF)^2^]^2^
A~i~ are:
91.8 123. 53.1
;
_refine_ls_weighting_scheme calc
_refine_ls_wR_factor_all 0.0582
_refine_ls_wR_factor_gt 0.0579
_refine_ls_wR_factor_ref 0.0579
_reflns_limit_h_max 5
_reflns_limit_h_min -6
_reflns_limit_k_max 16
_reflns_limit_k_min 0
_reflns_limit_l_max 17
_reflns_limit_l_min 0
_reflns_number_gt 1634
_reflns_number_total 1931
_reflns_threshold_expression I>3.00u(I)
_oxford_diffrn_Wilson_B_factor 0.00
_oxford_diffrn_Wilson_scale 0.00
_oxford_refine_ls_scale 2.60(2)
_cod_data_source_file b818667g.txt
_cod_data_source_block 1
_cod_depositor_comments
;
The following automatic conversions were performed:
'_symmetry_cell_setting' value 'Monoclinic' changed to 'monoclinic'
according to '/home/saulius/struct/CIF-dictionaries/cif_core.dic'
dictionary named 'cif_core.dic' version 2.4.1 from 2010-06-29.

Automatic conversion script
Id: cif_fix_enum 1527 2010-12-29 10:47:43Z saulius 
;
_cod_original_sg_symbol_H-M 'P 1 21/c 1 '
_cod_database_code 7200584

loop_
_symmetry_equiv_pos_as_xyz
x,y,z
-x,-y,-z
-x,y+1/2,-z+1/2
x,-y+1/2,z+1/2

loop_
_atom_site_label
_atom_site_type_symbol
_atom_site_fract_x
_atom_site_fract_y
_atom_site_fract_z
_atom_site_U_iso_or_equiv
_atom_site_occupancy
_atom_site_adp_type
_atom_site_refinement_flags_posn
_atom_site_refinement_flags_adp
_atom_site_refinement_flags_occupancy
_atom_site_disorder_assembly
_atom_site_disorder_group
_atom_site_attached_hydrogens
H2 H -0.5466 0.9795 0.6037 0.0594 1.0000 Uiso . . . . . .
H7 H 0.4615 1.0800 0.8789 0.0556 1.0000 Uiso . . . . . .
H8 H 0.2079 1.1915 0.7999 0.0593 1.0000 Uiso . . . . . .
H9 H -0.1296 1.1354 0.7099 0.0522 1.0000 Uiso . . . . . .
H17 H 1.4361 0.7026 1.1359 0.0800 1.0000 Uiso . . . . . .
H13 H 0.7943 0.6437 0.9606 0.0530 1.0000 Uiso . . . . . .
H14 H 1.0045 0.8174 1.0133 0.0498 1.0000 Uiso . . . . . .
H10 H 0.5009 0.8902 0.8932 0.0764 1.0000 Uiso . . . . . .
N1 N -0.4225(3) 1.00610(10) 0.63409(10) 0.0506 1.0000 Uani . . . . . .
O2 O -0.3150(2) 0.85973(7) 0.69005(9) 0.0496 1.0000 Uani . . . . . .
C3 C -0.2788(3) 0.94805(11) 0.68502(10) 0.0370 1.0000 Uani . . . . . .
C4 C -0.0681(3) 0.99211(10) 0.73919(10) 0.0351 1.0000 Uani . . . . . .
C5 C 0.0913(3) 0.93145(11) 0.78856(11) 0.0399 1.0000 Uani . . . . . .
N6 N 0.2834(2) 0.96426(9) 0.83971(9) 0.0434 1.0000 Uani . . . . . .
C7 C 0.3227(3) 1.05956(12) 0.84267(12) 0.0465 1.0000 Uani . . . . . .
C8 C 0.1742(3) 1.12509(11) 0.79597(13) 0.0497 1.0000 Uani . . . . . .
C9 C -0.0255(3) 1.09084(11) 0.74334(12) 0.0444 1.0000 Uani . . . . . .
O17 O 1.3306(2) 0.73961(8) 1.10821(9) 0.0554 1.0000 Uani . . . . . .
O11 O 0.4328(2) 0.72704(8) 0.87189(9) 0.0532 1.0000 Uani . . . . . .
C12 C 0.5996(3) 0.76769(11) 0.91452(11) 0.0398 1.0000 Uani . . . . . .
C13 C 0.7997(3) 0.71157(12) 0.96203(12) 0.0437 1.0000 Uani . . . . . .
C14 C 0.9865(3) 0.75074(11) 1.00742(11) 0.0413 1.0000 Uani . . . . . .
C15 C 1.1737(3) 0.68893(12) 1.05573(11) 0.0411 1.0000 Uani . . . . . .
O16 O 1.1796(2) 0.60219(9) 1.04808(9) 0.0574 1.0000 Uani . . . . . .
O10 O 0.6197(2) 0.86101(8) 0.92398(9) 0.0517 1.0000 Uani . . . . . .
H5 H 0.0679 0.8621 0.7864 0.0493 1.0000 Uiso . . . . . .
H1 H -0.3914 1.0774 0.6306 0.0586 1.0000 Uiso . . . . . .

loop_
_atom_site_aniso_label
_atom_site_aniso_U_11
_atom_site_aniso_U_22
_atom_site_aniso_U_33
_atom_site_aniso_U_23
_atom_site_aniso_U_13
_atom_site_aniso_U_12
N1 0.0442(9) 0.0345(7) 0.0695(9) 0.0081(6) -0.0262(7) -0.0067(6)
O2 0.0460(7) 0.0286(5) 0.0710(8) 0.0002(5) -0.0237(6) -0.0037(5)
C3 0.0338(8) 0.0304(7) 0.0457(8) 0.0001(6) -0.0070(6) -0.0002(6)
C4 0.0318(9) 0.0302(7) 0.0423(8) -0.0010(6) -0.0065(6) -0.0009(6)
C5 0.0380(9) 0.0289(7) 0.0511(9) -0.0004(6) -0.0105(7) -0.0001(6)
N6 0.0395(8) 0.0358(7) 0.0527(8) -0.0006(6) -0.0157(6) 0.0011(6)
C7 0.0410(10) 0.0390(9) 0.0574(10) -0.0078(7) -0.0158(8) -0.0032(7)
C8 0.0500(10) 0.0283(8) 0.0685(11) -0.0047(8) -0.0164(8) -0.0027(7)
C9 0.0419(10) 0.0314(8) 0.0577(10) 0.0004(7) -0.0154(7) 0.0032(7)
O17 0.0469(8) 0.0399(6) 0.0755(8) -0.0015(6) -0.0299(6) 0.0036(5)
O11 0.0417(7) 0.0421(7) 0.0725(8) -0.0015(6) -0.0241(6) -0.0051(5)
C12 0.0354(9) 0.0371(8) 0.0455(8) 0.0009(6) -0.0084(7) -0.0029(7)
C13 0.0391(9) 0.0358(8) 0.0547(9) 0.0021(7) -0.0095(7) 0.0027(7)
C14 0.0367(9) 0.0362(8) 0.0498(9) 0.0018(7) -0.0083(7) 0.0030(7)
C15 0.0329(9) 0.0384(9) 0.0507(9) 0.0008(7) -0.0078(7) 0.0012(6)
O16 0.0484(8) 0.0382(7) 0.0819(9) -0.0018(6) -0.0264(6) 0.0053(5)
O10 0.0463(7) 0.0353(6) 0.0695(8) 0.0027(5) -0.0285(6) 0.0003(5)

loop_
_atom_type_symbol
_atom_type_scat_dispersion_real
_atom_type_scat_dispersion_imag
_atom_type_scat_Cromer_Mann_a1
_atom_type_scat_Cromer_Mann_b1
_atom_type_scat_Cromer_Mann_a2
_atom_type_scat_Cromer_Mann_b2
_atom_type_scat_Cromer_Mann_a3
_atom_type_scat_Cromer_Mann_b3
_atom_type_scat_Cromer_Mann_a4
_atom_type_scat_Cromer_Mann_b4
_atom_type_scat_Cromer_Mann_c
_atom_type_scat_source
C 0.0181 0.0091 2.3100 20.8439 1.0200 10.2075 1.5886 0.5687 0.8650 51.6512 0.2156 'International Tables Vol C 4.2.6.8 and 6.1.1.4'
H 0.0000 0.0000 0.4930 10.5109 0.3229 26.1257 0.1402 3.1424 0.0408 57.7998 0.0030 'International Tables Vol C 4.2.6.8 and 6.1.1.4'
N 0.0311 0.0180 12.2126 0.0057 3.1322 9.8933 2.0125 28.9975 1.1663 0.5826 -11.5290 'International Tables Vol C 4.2.6.8 and 6.1.1.4'
O 0.0492 0.0322 3.0485 13.2771 2.2868 5.7011 1.5463 0.3239 0.8670 32.9089 0.2508 'International Tables Vol C 4.2.6.8 and 6.1.1.4'

loop_
_geom_angle_atom_site_label_1
_geom_angle_site_symmetry_1
_geom_angle_atom_site_label_2
_geom_angle_site_symmetry_2
_geom_angle_atom_site_label_3
_geom_angle_site_symmetry_3
_geom_angle
_geom_angle_publ_flag
H2 . N1 . C3 . 117.0 no
H2 . N1 . H1 . 121.4 no
C3 . N1 . H1 . 121.6 no
N1 . C3 . O2 . 122.31(14) yes
N1 . C3 . C4 . 118.04(13) yes
O2 . C3 . C4 . 119.64(13) yes
C3 . C4 . C5 . 118.56(13) yes
C3 . C4 . C9 . 123.32(14) yes
C5 . C4 . C9 . 118.12(14) yes
C4 . C5 . N6 . 122.83(14) yes
C4 . C5 . H5 . 120.2 no
N6 . C5 . H5 . 117.0 no
C5 . N6 . C7 . 118.36(13) yes
H7 . C7 . N6 . 116.0 no
H7 . C7 . C8 . 121.2 no
N6 . C7 . C8 . 122.83(14) yes
H8 . C8 . C7 . 120.2 no
H8 . C8 . C9 . 121.1 no
C7 . C8 . C9 . 118.66(14) yes
H9 . C9 . C8 . 119.7 no
H9 . C9 . C4 . 121.1 no
C8 . C9 . C4 . 119.21(14) yes
H17 . O17 . C15 . 111.1 no
O11 . C12 . C13 . 121.13(15) yes
O11 . C12 . O10 . 124.57(15) yes
C13 . C12 . O10 . 114.29(13) yes
C12 . C13 . H13 . 119.2 no
C12 . C13 . C14 . 124.21(15) yes
H13 . C13 . C14 . 116.6 no
H14 . C14 . C13 . 122.1 no
H14 . C14 . C15 . 117.3 no
C13 . C14 . C15 . 120.53(14) yes
C14 . C15 . O17 . 112.53(13) yes
C14 . C15 . O16 . 123.44(14) yes
O17 . C15 . O16 . 124.03(15) yes
H10 . O10 . C12 . 110.4 no

loop_
_geom_bond_atom_site_label_1
_geom_bond_site_symmetry_1
_geom_bond_atom_site_label_2
_geom_bond_site_symmetry_2
_geom_bond_distance
_geom_bond_publ_flag
H2 . N1 . 0.874 no
H7 . C7 . 0.947 no
H8 . C8 . 0.936 no
H9 . C9 . 0.954 no
H17 . O17 . 0.857 no
H13 . C13 . 0.937 no
H14 . C14 . 0.928 no
H10 . O10 . 0.870 no
N1 . C3 . 1.3200(19) yes
N1 . H1 . 1.000 no
O2 . C3 . 1.2374(18) yes
C3 . C4 . 1.495(2) yes
C4 . C5 . 1.382(2) yes
C4 . C9 . 1.383(2) yes
C5 . N6 . 1.3369(19) yes
C5 . H5 . 0.966 no
N6 . C7 . 1.333(2) yes
C7 . C8 . 1.371(2) yes
C8 . C9 . 1.387(2) yes
O17 . C15 . 1.3177(19) yes
O11 . C12 . 1.2163(18) yes
C12 . C13 . 1.486(2) yes
C12 . O10 . 1.2983(19) yes
C13 . C14 . 1.308(2) yes
C14 . C15 . 1.484(2) yes
C15 . O16 . 1.2020(19) yes

loop_
_geom_hbond_atom_site_label_D
_geom_hbond_site_symmetry_D
_geom_hbond_atom_site_label_H
_geom_hbond_site_symmetry_H
_geom_hbond_atom_site_label_A
_geom_hbond_site_symmetry_A
_geom_hbond_angle_DHA
_geom_hbond_distance_DH
_geom_hbond_distance_HA
_geom_hbond_distance_DA
_geom_hbond_publ_flag
N1 . H2 . O16 4_364 169.9 0.874 2.018 2.882(2) yes
O17 . H17 . O2 4_765 171.4 0.857 1.767 2.618(2) yes
O10 . H10 . N6 . 171.2 0.870 1.726 2.590(2) yes
N1 . H1 . O11 3_556 163.5 1.000 2.077 3.049(2) yes

loop_
_cod_related_entry_id
_cod_related_entry_database
_cod_related_entry_code
1 ChemSpider 25940819
